data_7234566
loop_
_publ_author_name
'You, Ming-Hua'
'Li, Meng-Hua'
'Liu, Yong-Fei'
'Li, Hao-Hong'
'Lin, Mei-Jin'

_publ_section_title
;
 Unprecedented five-fold interpenetrated donor-acceptor hybrid
 heterostructure induced by anion-\p interactions
;
_journal_name_full CrystEngComm
_journal_paper_doi 10.1039/C9CE01416K
_journal_year 2019
_chemical_formula_moiety '2(C3 Fe0.5 N3), 2(C12 H7 N2 O2), C3 H7 N O'
_chemical_formula_sum 'C33 H21 Fe N11 O5'
_chemical_formula_weight 707.46
_space_group_crystal_system triclinic
_space_group_IT_number 2
_space_group_name_Hall '-P 1'
_space_group_name_H-M_alt 'P -1'
_symmetry_space_group_name_Hall '-P 1'
_symmetry_space_group_name_H-M 'P -1'
_atom_sites_solution_hydrogens geom
_atom_sites_solution_primary direct
_atom_sites_solution_secondary difmap
_audit_creation_date 2019-08-03
_audit_creation_method
;
Olex2 1.3-alpha
(compiled 2019.07.31 svn.r3643 for OlexSys, GUI svn.r5859)
;
_audit_update_record
;
2019-08-03 deposited with the CCDC.    2019-10-10 downloaded from the CCDC.
;
_cell_angle_alpha 112.203(4)
_cell_angle_beta 112.169(5)
_cell_angle_gamma 101.951(4)
_cell_formula_units_Z 2
_cell_length_a 12.8757(7)
_cell_length_b 13.7673(6)
_cell_length_c 13.9810(6)
_cell_measurement_temperature 293(2)
_cell_volume 1940.2(2)
_computing_molecular_graphics 'Olex2 1.3-alpha (Dolomanov et al., 2009)'
_computing_publication_material 'Olex2 1.3-alpha (Dolomanov et al., 2009)'
_computing_structure_refinement 'XL n/a (Sheldrick, 2008)'
_computing_structure_solution 'SHELXS-97 (Sheldrick, 1990)'
_diffrn_ambient_temperature 293(2)
_diffrn_measured_fraction_theta_full 0.834
_diffrn_measured_fraction_theta_max 0.834
_diffrn_radiation_monochromator graphite
_diffrn_radiation_type MoK\a
_diffrn_radiation_wavelength 0.71073
_diffrn_reflns_av_R_equivalents 0.0714
_diffrn_reflns_av_unetI/netI 0.1203
_diffrn_reflns_limit_h_max 15
_diffrn_reflns_limit_h_min -17
_diffrn_reflns_limit_k_max 18
_diffrn_reflns_limit_k_min -18
_diffrn_reflns_limit_l_max 15
_diffrn_reflns_limit_l_min -18
_diffrn_reflns_number 26813
_diffrn_reflns_theta_full 29.53
_diffrn_reflns_theta_max 29.53
_diffrn_reflns_theta_min 2.73
_diffrn_source 'fine-focus sealed tube'
_exptl_absorpt_coefficient_mu 0.439
_exptl_crystal_density_diffrn 1.211
_exptl_crystal_density_method 'not measured'
_exptl_crystal_F_000 724
_refine_diff_density_max 0.521
_refine_diff_density_min -0.306
_refine_diff_density_rms 0.061
_refine_ls_extinction_coef 0.0004(10)
_refine_ls_extinction_expression Fc^*^=kFc[1+0.001xFc^2^\l^3^/sin(2\q)]^-1/4^
_refine_ls_extinction_method SHELXL
_refine_ls_goodness_of_fit_ref 0.871
_refine_ls_hydrogen_treatment mixed
_refine_ls_matrix_type full
_refine_ls_number_parameters 457
_refine_ls_number_reflns 9042
_refine_ls_number_restraints 0
_refine_ls_restrained_S_all 0.871
_refine_ls_R_factor_all 0.1300
_refine_ls_R_factor_gt 0.0631
_refine_ls_shift/su_max 0.000
_refine_ls_shift/su_mean 0.000
_refine_ls_structure_factor_coef Fsqd
_refine_ls_weighting_details 'calc w=1/[\s^2^(Fo^2^)+(0.0832P)^2^+0.0000P] where P=(Fo^2^+2Fc^2^)/3'
_refine_ls_weighting_scheme calc
_refine_ls_wR_factor_gt 0.1469
_refine_ls_wR_factor_ref 0.1669
_reflns_number_gt 4380
_reflns_number_total 9042
_reflns_threshold_expression >2sigma(I)
_cod_data_source_file c9ce01416k2.cif
_cod_data_source_block dpndi-fe
_cod_original_cell_volume 1940.19(16)
_cod_database_code 7234566
_olex2_refinement_description
;
1. Fixed Uiso
 At 1.2 times of:
  All C(H) groups, All N(H) groups
 At 1.5 times of:
  All C(H,H,H) groups
2.a Aromatic/amide H refined with riding coordinates:
 N9(H9A), C26(H26), C2(H2), N2(H2A), C30(H30), C1(H1), C21(H21), C20(H20),
 C12(H12), C11(H11), C19(H19), C9(H9), C23(H23), C10(H10), C33(H33)
2.b Idealised Me refined as rotating group:
 C32(H32A,H32B,H32C), C31(H31A,H31B,H31C)
;
_olex2_submission_special_instructions 'No special instructions were received'

loop_
_space_group_symop_id
_space_group_symop_operation_xyz
1 'x, y, z'
2 '-x, -y, -z'

loop_
_atom_site_label
_atom_site_type_symbol
_atom_site_fract_x
_atom_site_fract_y
_atom_site_fract_z
_atom_site_U_iso_or_equiv
_atom_site_adp_type
_atom_site_occupancy
_atom_site_symmetry_multiplicity
_atom_site_calc_flag
_atom_site_refinement_flags
Fe2 Fe 0.5000 0.5000 1.0000 0.03348(19) Uani 1 2 d S
Fe1 Fe 1.0000 1.0000 1.0000 0.0558(2) Uani 1 2 d S
O2 O 0.5471(2) 0.2727(2) 0.3034(2) 0.0672(7) Uani 1 1 d .
O4 O -0.1267(2) 0.6789(2) 0.4713(2) 0.0685(7) Uani 1 1 d .
N10 N 0.0697(2) 0.8098(2) 0.5974(2) 0.0481(7) Uani 1 1 d .
N1 N 0.4802(3) 0.0873(2) 0.2602(2) 0.0482(7) Uani 1 1 d .
O1 O 0.4310(3) -0.0932(2) 0.2300(2) 0.0748(8) Uani 1 1 d .
O5 O 0.2686(2) 0.9339(2) 0.7179(2) 0.0804(8) Uani 1 1 d .
C4 C 0.4965(3) 0.0173(3) 0.0529(2) 0.0387(7) Uani 1 1 d .
C28 C 0.0137(3) 0.9616(2) 0.5197(2) 0.0396(7) Uani 1 1 d .
N4 N 0.2585(3) 0.4885(2) 0.8273(3) 0.0622(8) Uani 1 1 d .
C5 C 0.4618(3) -0.0650(3) 0.0835(2) 0.0438(7) Uani 1 1 d .
C27 C 0.1344(3) 0.9967(3) 0.6105(3) 0.0461(8) Uani 1 1 d .
C29 C -0.0789(3) 0.8515(2) 0.4661(3) 0.0430(7) Uani 1 1 d .
C14 C 0.3499(3) 0.4927(2) 0.8918(3) 0.0410(7) Uani 1 1 d .
N9 N 0.1555(3) 0.5868(3) 0.7120(3) 0.0672(9) Uani 1 1 d .
H9A H 0.1721 0.5395 0.7353 0.081 Uiso 1 1 calc R
N5 N 0.6404(3) 0.6907(3) 0.9811(3) 0.0688(9) Uani 1 1 d .
C3 C 0.4754(3) -0.1345(3) -0.1238(2) 0.0428(7) Uani 1 1 d .
C26 C 0.2213(3) 1.1048(3) 0.6633(3) 0.0542(9) Uani 1 1 d .
H26 H 0.2995 1.1278 0.7250 0.065 Uiso 1 1 calc R
C2 C 0.4427(3) -0.2124(3) -0.0911(3) 0.0470(8) Uani 1 1 d .
H2 H 0.4248 -0.2891 -0.1388 0.056 Uiso 1 1 calc R
C15 C 0.5875(3) 0.6184(3) 0.9895(3) 0.0434(7) Uani 1 1 d .
N3 N 0.5046(3) 0.3228(3) 0.7903(3) 0.0656(8) Uani 1 1 d .
C13 C 0.5026(3) 0.3887(3) 0.8687(3) 0.0443(7) Uani 1 1 d .
N2 N 0.4733(4) 0.2026(3) 0.5748(3) 0.0796(10) Uani 1 1 d .
H2A H 0.4723 0.2282 0.6407 0.095 Uiso 1 1 calc R
C24 C -0.0511(3) 0.7725(3) 0.5091(3) 0.0503(8) Uani 1 1 d .
C25 C 0.1651(3) 0.9140(3) 0.6476(3) 0.0532(8) Uani 1 1 d .
C30 C -0.1930(3) 0.8188(3) 0.3751(3) 0.0510(8) Uani 1 1 d .
H30 H -0.2524 0.7451 0.3383 0.061 Uiso 1 1 calc R
C7 C 0.5192(3) 0.1741(3) 0.2356(3) 0.0502(8) Uani 1 1 d .
C6 C 0.4557(3) -0.0285(3) 0.1948(3) 0.0509(8) Uani 1 1 d .
C1 C 0.4357(3) -0.1781(3) 0.0131(3) 0.0490(8) Uani 1 1 d .
H1 H 0.4135 -0.2318 0.0347 0.059 Uiso 1 1 calc R
C22 C 0.0992(3) 0.7312(3) 0.6363(3) 0.0519(8) Uani 1 1 d .
N8 N 1.0862(4) 1.1128(4) 1.2702(4) 0.0971(12) Uani 1 1 d .
C8 C 0.4768(3) 0.1244(3) 0.3690(3) 0.0523(9) Uani 1 1 d .
C21 C 0.1362(3) 0.6550(3) 0.5796(3) 0.0621(10) Uani 1 1 d .
H21 H 0.1421 0.6517 0.5143 0.074 Uiso 1 1 calc R
N7 N 0.8847(4) 1.1695(4) 0.9784(4) 0.1055(13) Uani 1 1 d .
C18 C 0.9270(4) 1.1049(4) 0.9864(4) 0.0707(11) Uani 1 1 d .
C17 C 1.0546(4) 1.0711(4) 1.1695(4) 0.0696(10) Uani 1 1 d .
C20 C 0.1652(4) 0.5815(3) 0.6206(4) 0.0673(10) Uani 1 1 d .
H20 H 0.1915 0.5287 0.5832 0.081 Uiso 1 1 calc R
N6 N 0.7583(4) 0.8415(4) 0.9497(4) 0.1088(14) Uani 1 1 d .
C16 C 0.8482(4) 0.9008(4) 0.9684(4) 0.0730(11) Uani 1 1 d .
N11 N 0.0453(4) 0.7908(4) 0.2626(4) 0.0982(12) Uani 1 1 d .
C12 C 0.3809(4) 0.1463(4) 0.3729(3) 0.0830(13) Uani 1 1 d .
H12 H 0.3157 0.1347 0.3047 0.100 Uiso 1 1 calc R
C11 C 0.3804(4) 0.1861(4) 0.4791(4) 0.0889(14) Uani 1 1 d .
H11 H 0.3145 0.2011 0.4830 0.107 Uiso 1 1 calc R
C19 C 0.1219(5) 0.6602(4) 0.7688(4) 0.0938(15) Uani 1 1 d .
H19 H 0.1179 0.6622 0.8345 0.113 Uiso 1 1 calc R
C9 C 0.5717(4) 0.1417(4) 0.4683(3) 0.0928(15) Uani 1 1 d .
H9 H 0.6385 0.1271 0.4665 0.111 Uiso 1 1 calc R
C23 C 0.0919(5) 0.7360(4) 0.7322(4) 0.0915(15) Uani 1 1 d .
H23 H 0.0673 0.7888 0.7724 0.110 Uiso 1 1 calc R
C10 C 0.5668(5) 0.1818(5) 0.5735(4) 0.1021(17) Uani 1 1 d .
H10 H 0.6305 0.1937 0.6428 0.123 Uiso 1 1 calc R
O3 O 0.1354(5) 0.7397(5) 0.3918(5) 0.181(2) Uani 1 1 d .
C32 C -0.0650(5) 0.7662(7) 0.1604(6) 0.164(3) Uani 1 1 d .
H32A H -0.0607 0.7291 0.0893 0.246 Uiso 1 1 calc R
H32B H -0.0730 0.8366 0.1700 0.246 Uiso 1 1 calc R
H32C H -0.1349 0.7165 0.1538 0.246 Uiso 1 1 calc R
C33 C 0.0474(6) 0.7176(6) 0.3006(6) 0.124(2) Uani 1 1 d .
H33 H -0.0196 0.6473 0.2570 0.149 Uiso 1 1 calc R
C31 C 0.1520(6) 0.8983(5) 0.3240(6) 0.129(2) Uani 1 1 d .
H31A H 0.1952 0.8915 0.2806 0.194 Uiso 1 1 calc R
H31B H 0.2054 0.9146 0.4032 0.194 Uiso 1 1 calc R
H31C H 0.1257 0.9594 0.3288 0.194 Uiso 1 1 calc R

loop_
_atom_site_aniso_label
_atom_site_aniso_U_11
_atom_site_aniso_U_22
_atom_site_aniso_U_33
_atom_site_aniso_U_23
_atom_site_aniso_U_13
_atom_site_aniso_U_12
Fe2 0.0392(4) 0.0362(3) 0.0307(3) 0.0204(3) 0.0181(3) 0.0173(3)
Fe1 0.0513(5) 0.0585(5) 0.0717(5) 0.0435(4) 0.0343(4) 0.0196(4)
O2 0.095(2) 0.0550(16) 0.0514(14) 0.0169(12) 0.0454(14) 0.0333(14)
O4 0.0717(17) 0.0434(14) 0.0662(15) 0.0338(13) 0.0105(14) 0.0159(13)
N10 0.0507(17) 0.0401(15) 0.0568(16) 0.0340(14) 0.0176(14) 0.0240(14)
N1 0.0678(19) 0.0552(17) 0.0374(14) 0.0249(13) 0.0345(14) 0.0335(15)
O1 0.120(2) 0.0705(17) 0.0618(15) 0.0427(14) 0.0605(17) 0.0404(16)
O5 0.0561(17) 0.0743(18) 0.099(2) 0.0629(16) 0.0092(15) 0.0273(14)
C4 0.0422(18) 0.0494(18) 0.0329(15) 0.0231(14) 0.0199(14) 0.0264(15)
C28 0.0445(19) 0.0378(17) 0.0388(16) 0.0230(14) 0.0166(15) 0.0216(15)
N4 0.057(2) 0.0625(19) 0.0628(19) 0.0428(17) 0.0139(16) 0.0261(16)
C5 0.050(2) 0.055(2) 0.0355(16) 0.0270(16) 0.0220(15) 0.0275(17)
C27 0.047(2) 0.047(2) 0.0498(18) 0.0329(16) 0.0184(16) 0.0259(17)
C29 0.049(2) 0.0353(17) 0.0463(17) 0.0247(15) 0.0198(16) 0.0208(15)
C14 0.050(2) 0.0412(17) 0.0397(17) 0.0266(15) 0.0237(16) 0.0186(16)
N9 0.062(2) 0.066(2) 0.085(2) 0.0597(19) 0.0212(18) 0.0323(17)
N5 0.058(2) 0.074(2) 0.099(2) 0.064(2) 0.0394(19) 0.0289(17)
C3 0.051(2) 0.0487(19) 0.0292(15) 0.0171(15) 0.0208(15) 0.0251(16)
C26 0.051(2) 0.048(2) 0.0522(19) 0.0303(17) 0.0114(17) 0.0180(18)
C2 0.057(2) 0.0424(18) 0.0406(17) 0.0187(15) 0.0222(16) 0.0262(16)
C15 0.0432(19) 0.0492(19) 0.0467(18) 0.0314(16) 0.0213(16) 0.0228(16)
N3 0.083(2) 0.0610(19) 0.0495(17) 0.0181(15) 0.0394(17) 0.0305(17)
C13 0.053(2) 0.0488(19) 0.0392(17) 0.0269(16) 0.0242(16) 0.0232(16)
N2 0.108(3) 0.090(2) 0.0486(19) 0.0270(18) 0.053(2) 0.041(2)
C24 0.057(2) 0.0378(19) 0.0503(19) 0.0247(16) 0.0177(18) 0.0223(18)
C25 0.052(2) 0.056(2) 0.053(2) 0.0374(18) 0.0151(18) 0.0272(19)
C30 0.049(2) 0.0436(19) 0.0510(19) 0.0275(16) 0.0144(17) 0.0168(16)
C7 0.058(2) 0.060(2) 0.0382(18) 0.0232(18) 0.0264(17) 0.0315(18)
C6 0.063(2) 0.061(2) 0.0407(18) 0.0285(18) 0.0303(17) 0.0324(18)
C1 0.062(2) 0.048(2) 0.0461(18) 0.0295(16) 0.0279(17) 0.0255(17)
C22 0.055(2) 0.047(2) 0.063(2) 0.0387(18) 0.0235(18) 0.0268(17)
N8 0.102(3) 0.121(3) 0.076(3) 0.049(2) 0.042(2) 0.067(3)
C8 0.060(2) 0.065(2) 0.0398(18) 0.0254(17) 0.0299(18) 0.0316(19)
C21 0.078(3) 0.052(2) 0.062(2) 0.0342(19) 0.030(2) 0.033(2)
N7 0.143(4) 0.114(3) 0.118(3) 0.079(3) 0.082(3) 0.081(3)
C18 0.084(3) 0.075(3) 0.081(3) 0.053(2) 0.051(2) 0.036(2)
C17 0.063(3) 0.077(3) 0.080(3) 0.046(2) 0.036(2) 0.036(2)
C20 0.076(3) 0.051(2) 0.080(3) 0.040(2) 0.031(2) 0.038(2)
N6 0.073(3) 0.124(3) 0.160(4) 0.104(3) 0.061(3) 0.024(2)
C16 0.062(3) 0.085(3) 0.094(3) 0.063(3) 0.044(2) 0.026(2)
N11 0.086(3) 0.155(4) 0.096(3) 0.090(3) 0.050(2) 0.063(3)
C12 0.073(3) 0.134(4) 0.052(2) 0.042(2) 0.040(2) 0.053(3)
C11 0.084(3) 0.134(4) 0.063(3) 0.042(3) 0.051(3) 0.057(3)
C19 0.138(4) 0.120(4) 0.108(3) 0.094(3) 0.081(3) 0.092(4)
C9 0.090(3) 0.160(5) 0.050(2) 0.051(3) 0.045(2) 0.075(3)
C23 0.143(4) 0.115(4) 0.109(3) 0.090(3) 0.088(3) 0.099(3)
C10 0.107(4) 0.167(5) 0.052(2) 0.055(3) 0.047(3) 0.078(4)
O3 0.149(4) 0.250(6) 0.182(5) 0.165(5) 0.066(4) 0.071(4)
C32 0.089(4) 0.284(9) 0.148(5) 0.160(6) 0.039(4) 0.068(5)
C33 0.093(4) 0.164(6) 0.113(4) 0.098(5) 0.029(4) 0.039(4)
C31 0.145(5) 0.099(4) 0.165(5) 0.074(4) 0.091(5) 0.047(4)

loop_
_atom_type_symbol
_atom_type_description
_atom_type_scat_dispersion_real
_atom_type_scat_dispersion_imag
_atom_type_scat_source
C C 0.0033 0.0016 'International Tables Vol C Tables 4.2.6.8 and 6.1.1.4'
H H 0.0000 0.0000 'International Tables Vol C Tables 4.2.6.8 and 6.1.1.4'
Fe Fe 0.3463 0.8444 'International Tables Vol C Tables 4.2.6.8 and 6.1.1.4'
N N 0.0061 0.0033 'International Tables Vol C Tables 4.2.6.8 and 6.1.1.4'
O O 0.0106 0.0060 'International Tables Vol C Tables 4.2.6.8 and 6.1.1.4'

loop_
_geom_angle_atom_site_label_1
_geom_angle_atom_site_label_2
_geom_angle_atom_site_label_3
_geom_angle
_geom_angle_site_symmetry_1
_geom_angle_site_symmetry_3
C14 Fe2 C14 180.000(1) . 2_667
C14 Fe2 C13 89.79(13) . 2_667
C14 Fe2 C13 90.21(13) 2_667 2_667
C14 Fe2 C13 90.21(13) . .
C14 Fe2 C13 89.79(13) 2_667 .
C15 Fe2 C14 89.69(12) . .
C15 Fe2 C14 90.31(12) . 2_667
C15 Fe2 C14 89.69(12) 2_667 2_667
C15 Fe2 C14 90.31(12) 2_667 .
C15 Fe2 C15 180.000(1) . 2_667
C15 Fe2 C13 89.74(13) 2_667 .
C15 Fe2 C13 90.26(13) 2_667 2_667
C15 Fe2 C13 90.26(13) . .
C15 Fe2 C13 89.74(13) . 2_667
C13 Fe2 C13 180.000(1) 2_667 .
C18 Fe1 C18 180.000(3) 2_777 .
C18 Fe1 C17 90.78(16) 2_777 2_777
C18 Fe1 C17 89.22(16) . 2_777
C18 Fe1 C17 89.22(16) 2_777 .
C18 Fe1 C17 90.78(16) . .
C18 Fe1 C16 88.25(17) 2_777 2_777
C18 Fe1 C16 91.75(17) 2_777 .
C18 Fe1 C16 91.75(17) . 2_777
C18 Fe1 C16 88.25(17) . .
C17 Fe1 C17 180.000(1) . 2_777
C16 Fe1 C17 88.65(17) 2_777 2_777
C16 Fe1 C17 91.35(17) . 2_777
C16 Fe1 C17 91.35(17) 2_777 .
C16 Fe1 C17 88.65(17) . .
C16 Fe1 C16 180.000(1) 2_777 .
C24 N10 C22 117.2(3) . .
C25 N10 C24 125.9(2) . .
C25 N10 C22 116.9(3) . .
C7 N1 C8 116.2(3) . .
C6 N1 C7 126.3(2) . .
C6 N1 C8 117.2(3) . .
C5 C4 C4 119.4(3) . 2_655
C5 C4 C3 122.3(3) . 2_655
C3 C4 C4 118.3(3) 2_655 2_655
C28 C28 C27 118.6(3) 2_576 .
C28 C28 C29 119.5(3) 2_576 .
C27 C28 C29 121.9(3) . .
C4 C5 C6 119.4(3) . .
C1 C5 C4 120.9(3) . .
C1 C5 C6 119.7(3) . .
C28 C27 C25 118.7(3) . .
C26 C27 C28 120.7(3) . .
C26 C27 C25 120.5(3) . .
C28 C29 C24 119.4(3) . .
C30 C29 C28 120.2(3) . .
C30 C29 C24 120.4(3) . .
N4 C14 Fe2 179.2(3) . .
C20 N9 H9A 118.7 . .
C19 N9 H9A 118.7 . .
C19 N9 C20 122.6(3) . .
C4 C3 C7 119.8(3) 2_655 2_655
C2 C3 C4 120.9(3) . 2_655
C2 C3 C7 119.3(3) . 2_655
C27 C26 H26 119.9 . .
C27 C26 C30 120.3(3) . 2_576
C30 C26 H26 119.9 2_576 .
C3 C2 H2 119.6 . .
C3 C2 C1 120.8(3) . .
C1 C2 H2 119.6 . .
N5 C15 Fe2 179.0(3) . .
N3 C13 Fe2 179.5(3) . .
C11 N2 H2A 118.8 . .
C10 N2 H2A 118.8 . .
C10 N2 C11 122.4(3) . .
O4 C24 N10 119.9(3) . .
O4 C24 C29 123.3(3) . .
N10 C24 C29 116.8(3) . .
N10 C25 C27 117.1(3) . .
O5 C25 N10 120.0(3) . .
O5 C25 C27 122.9(3) . .
C29 C30 C26 120.6(3) . 2_576
C29 C30 H30 119.7 . .
C26 C30 H30 119.7 2_576 .
O2 C7 N1 120.6(3) . .
O2 C7 C3 123.9(3) . 2_655
N1 C7 C3 115.5(3) . 2_655
N1 C6 C5 116.5(3) . .
O1 C6 N1 120.0(3) . .
O1 C6 C5 123.6(3) . .
C5 C1 C2 119.7(3) . .
C5 C1 H1 120.1 . .
C2 C1 H1 120.1 . .
C21 C22 N10 120.4(3) . .
C21 C22 C23 120.2(3) . .
C23 C22 N10 119.4(3) . .
C12 C8 N1 119.6(3) . .
C12 C8 C9 120.3(3) . .
C9 C8 N1 120.0(3) . .
C22 C21 H21 120.6 . .
C22 C21 C20 118.7(3) . .
C20 C21 H21 120.6 . .
N7 C18 Fe1 178.9(4) . .
N8 C17 Fe1 179.4(5) . .
N9 C20 C21 119.8(3) . .
N9 C20 H20 120.1 . .
C21 C20 H20 120.1 . .
N6 C16 Fe1 179.7(4) . .
C32 N11 C31 119.7(5) . .
C33 N11 C32 119.5(5) . .
C33 N11 C31 120.8(5) . .
C8 C12 H12 120.4 . .
C8 C12 C11 119.2(4) . .
C11 C12 H12 120.4 . .
N2 C11 C12 119.7(4) . .
N2 C11 H11 120.1 . .
C12 C11 H11 120.1 . .
N9 C19 H19 119.8 . .
N9 C19 C23 120.3(4) . .
C23 C19 H19 119.8 . .
C8 C9 H9 120.9 . .
C8 C9 C10 118.2(4) . .
C10 C9 H9 120.9 . .
C22 C23 C19 118.4(4) . .
C22 C23 H23 120.8 . .
C19 C23 H23 120.8 . .
N2 C10 C9 120.1(4) . .
N2 C10 H10 119.9 . .
C9 C10 H10 119.9 . .
N11 C32 H32A 109.5 . .
N11 C32 H32B 109.5 . .
N11 C32 H32C 109.5 . .
H32A C32 H32B 109.5 . .
H32A C32 H32C 109.5 . .
H32B C32 H32C 109.5 . .
N11 C33 H33 119.4 . .
O3 C33 N11 121.2(6) . .
O3 C33 H33 119.4 . .
N11 C31 H31A 109.5 . .
N11 C31 H31B 109.5 . .
N11 C31 H31C 109.5 . .
H31A C31 H31B 109.5 . .
H31A C31 H31C 109.5 . .
H31B C31 H31C 109.5 . .

loop_
_geom_bond_atom_site_label_1
_geom_bond_atom_site_label_2
_geom_bond_distance
_geom_bond_site_symmetry_2
Fe2 C14 1.906(3) 2_667
Fe2 C14 1.906(3) .
Fe2 C15 1.870(3) 2_667
Fe2 C15 1.870(3) .
Fe2 C13 1.913(3) 2_667
Fe2 C13 1.913(3) .
Fe1 C18 1.908(5) 2_777
Fe1 C18 1.908(5) .
Fe1 C17 1.943(5) 2_777
Fe1 C17 1.943(5) .
Fe1 C16 1.915(4) 2_777
Fe1 C16 1.915(4) .
O2 C7 1.200(4) .
O4 C24 1.211(4) .
N10 C24 1.395(4) .
N10 C25 1.385(4) .
N10 C22 1.439(4) .
N1 C7 1.411(4) .
N1 C6 1.396(4) .
N1 C8 1.431(4) .
O1 C6 1.212(4) .
O5 C25 1.214(4) .
C4 C4 1.416(5) 2_655
C4 C5 1.404(4) .
C4 C3 1.413(4) 2_655
C28 C28 1.413(5) 2_576
C28 C27 1.413(4) .
C28 C29 1.414(4) .
N4 C14 1.154(4) .
C5 C6 1.482(4) .
C5 C1 1.372(4) .
C27 C26 1.367(4) .
C27 C25 1.483(4) .
C29 C24 1.471(4) .
C29 C30 1.364(4) .
N9 H9A 0.8600 .
N9 C20 1.306(5) .
N9 C19 1.294(5) .
N5 C15 1.155(4) .
C3 C4 1.413(4) 2_655
C3 C2 1.365(4) .
C3 C7 1.483(4) 2_655
C26 H26 0.9300 .
C26 C30 1.403(4) 2_576
C2 H2 0.9300 .
C2 C1 1.397(4) .
N3 C13 1.142(4) .
N2 H2A 0.8600 .
N2 C11 1.312(5) .
N2 C10 1.299(5) .
C30 C26 1.403(4) 2_576
C30 H30 0.9300 .
C7 C3 1.483(4) 2_655
C1 H1 0.9300 .
C22 C21 1.349(5) .
C22 C23 1.358(5) .
N8 C17 1.156(5) .
C8 C12 1.346(5) .
C8 C9 1.353(5) .
C21 H21 0.9300 .
C21 C20 1.388(5) .
N7 C18 1.152(5) .
C20 H20 0.9300 .
N6 C16 1.137(5) .
N11 C32 1.441(6) .
N11 C33 1.305(6) .
N11 C31 1.456(7) .
C12 H12 0.9300 .
C12 C11 1.379(5) .
C11 H11 0.9300 .
C19 H19 0.9300 .
C19 C23 1.386(5) .
C9 H9 0.9300 .
C9 C10 1.393(5) .
C23 H23 0.9300 .
C10 H10 0.9300 .
O3 C33 1.215(6) .
C32 H32A 0.9600 .
C32 H32B 0.9600 .
C32 H32C 0.9600 .
C33 H33 0.9300 .
C31 H31A 0.9600 .
C31 H31B 0.9600 .
C31 H31C 0.9600 .
